data_4505829
loop_
_publ_author_name
'Price, Christopher P.'
'Grzesiak, Adam L.'
'Lang, Meidong'
'Matzger, Adam J.'

_publ_contact_author_address
;
Department of Chemistry and Department of Macromolecular Science and
Engineering, The University of Michigan, Ann Arbor, Michigan 48109-1055
;
_publ_contact_author_name 'Adam J. Matzger'
_publ_section_title
;
 Polymorphism of Nabumetone
;
_journal_issue 6
_journal_name_full 'Crystal Growth &amp; Design'
_journal_page_first 501
_journal_paper_doi 10.1021/cg0255568
_journal_volume 2
_journal_year 2002
_chemical_formula_sum 'C15 H16 O2'
_chemical_formula_weight 228.28
_space_group_IT_number 14
_symmetry_cell_setting monoclinic
_symmetry_space_group_name_Hall '-P 2ybc'
_symmetry_space_group_name_H-M 'P 1 21/c 1'
_atom_sites_solution_hydrogens geom
_atom_sites_solution_primary direct
_atom_sites_solution_secondary difmap
_audit_creation_method SHELXL-97
_cell_angle_alpha 90.00
_cell_angle_beta 111.934(12)
_cell_angle_gamma 90.00
_cell_formula_units_Z 8
_cell_length_a 21.868(15)
_cell_length_b 5.330(4)
_cell_length_c 22.228(15)
_cell_measurement_reflns_used 966
_cell_measurement_temperature 158(2)
_cell_measurement_theta_max 26.327
_cell_measurement_theta_min 3.302
_cell_volume 2403(3)
_computing_cell_refinement 'Bruker SMART'
_computing_data_collection 'Bruker SMART'
_computing_data_reduction 'Bruker SHELXTL'
_computing_molecular_graphics 'Bruker SHELXTL'
_computing_publication_material 'Bruker SHELXTL'
_computing_structure_refinement 'SHELXL-97 (Sheldrick, 1997)'
_computing_structure_solution 'SHELXS-97 (Sheldrick, 1990)'
_diffrn_ambient_temperature 158(2)
_diffrn_detector_area_resol_mean 0.80
_diffrn_measured_fraction_theta_full 0.996
_diffrn_measured_fraction_theta_max 0.996
_diffrn_measurement_device_type 'CCD area detector'
_diffrn_measurement_method 'phi and omega scans'
_diffrn_radiation_monochromator graphite
_diffrn_radiation_source 'fine-focus sealed tube'
_diffrn_radiation_type MoK\a
_diffrn_radiation_wavelength 0.71073
_diffrn_reflns_av_R_equivalents 0.0310
_diffrn_reflns_av_sigmaI/netI 0.0238
_diffrn_reflns_limit_h_max 27
_diffrn_reflns_limit_h_min -26
_diffrn_reflns_limit_k_max 6
_diffrn_reflns_limit_k_min -6
_diffrn_reflns_limit_l_max 27
_diffrn_reflns_limit_l_min -27
_diffrn_reflns_number 20167
_diffrn_reflns_theta_full 26.40
_diffrn_reflns_theta_max 26.40
_diffrn_reflns_theta_min 1.98
_exptl_absorpt_coefficient_mu 0.082
_exptl_absorpt_correction_T_max 3.253
_exptl_absorpt_correction_T_min 2.256
_exptl_absorpt_correction_type multi-scan
_exptl_absorpt_process_details 'Blessing, Acta Cryst. (1995) A51 33-38.'
_exptl_crystal_colour colorless
_exptl_crystal_density_diffrn 1.262
_exptl_crystal_density_method 'not measured'
_exptl_crystal_description Plate
_exptl_crystal_F_000 976
_exptl_crystal_size_max 0.065
_exptl_crystal_size_mid 0.3
_exptl_crystal_size_min 0.6
_refine_diff_density_max 0.168
_refine_diff_density_min -0.180
_refine_diff_density_rms 0.039
_refine_ls_extinction_method none
_refine_ls_goodness_of_fit_ref 1.049
_refine_ls_hydrogen_treatment mixed
_refine_ls_matrix_type full
_refine_ls_number_parameters 311
_refine_ls_number_reflns 4923
_refine_ls_number_restraints 0
_refine_ls_restrained_S_all 1.049
_refine_ls_R_factor_all 0.0514
_refine_ls_R_factor_gt 0.0369
_refine_ls_shift/su_max 0.000
_refine_ls_shift/su_mean 0.000
_refine_ls_structure_factor_coef Fsqd
_refine_ls_weighting_details 'calc w=1/[\s^2^(Fo^2^)+(0.0533P)^2^+0.3860P] where P=(Fo^2^+2Fc^2^)/3'
_refine_ls_weighting_scheme calc
_refine_ls_wR_factor_gt 0.0971
_refine_ls_wR_factor_ref 0.1033
_reflns_number_gt 3805
_reflns_number_total 4923
_reflns_threshold_expression >2sigma(I)
_cod_data_source_file cg0255568-2_s2.cif
_cod_data_source_block formI
_cod_depositor_comments
;
The following automatic conversions were performed:

'_symmetry_cell_setting' value 'Monoclinic' changed to 'monoclinic'
according to /home/saulius/struct/CIF-dictionaries/cif_core.dic
dictionary named 'cif_core.dic' version 2.4.1 from 2010-06-29.

Automatic conversion script
Id: cif_fix_values 1715 2011-07-08 13:25:40Z adriana 
;
_cod_original_sg_symbol_H-M 'P2(1)/c  '
_cod_database_code 4505829

loop_
_symmetry_equiv_pos_as_xyz
'x, y, z'
'-x, y+1/2, -z+1/2'
'-x, -y, -z'
'x, -y-1/2, z-1/2'

loop_
_atom_site_label
_atom_site_type_symbol
_atom_site_fract_x
_atom_site_fract_y
_atom_site_fract_z
_atom_site_U_iso_or_equiv
_atom_site_adp_type
_atom_site_occupancy
_atom_site_symmetry_multiplicity
_atom_site_calc_flag
_atom_site_refinement_flags
O2 O 0.46657(4) 0.20087(17) 0.36648(4) 0.0328(2) Uani 1 1 d .
O4 O 0.02518(4) 0.55045(18) 0.38091(4) 0.0349(2) Uani 1 1 d .
C20 C 0.16884(6) 0.3147(2) 0.31166(6) 0.0249(3) Uani 1 1 d .
C6 C 0.36822(6) 0.0325(2) 0.46541(6) 0.0239(3) Uani 1 1 d .
O1 O 0.13145(5) -0.59473(18) 0.56247(5) 0.0413(3) Uani 1 1 d .
C9 C 0.28080(6) -0.2478(2) 0.50682(6) 0.0255(3) Uani 1 1 d .
C16 C 0.08121(6) 0.6133(2) 0.30572(6) 0.0272(3) Uani 1 1 d .
H16A H 0.0550 0.7555 0.2864 0.033 Uiso 1 1 calc R
C1 C 0.41357(6) 0.1647(2) 0.44491(6) 0.0262(3) Uani 1 1 d .
H1A H 0.4369 0.3048 0.4691 0.031 Uiso 1 1 calc R
C21 C 0.13031(6) 0.5286(2) 0.28288(6) 0.0247(3) Uani 1 1 d .
C2 C 0.42355(6) 0.0904(2) 0.39038(6) 0.0259(3) Uani 1 1 d .
C5 C 0.33403(6) -0.1780(2) 0.42952(6) 0.0239(3) Uani 1 1 d .
O3 O 0.37765(5) 0.05719(17) 0.17527(5) 0.0380(2) Uani 1 1 d .
C24 C 0.22280(6) 0.3310(2) 0.23349(6) 0.0275(3) Uani 1 1 d .
C3 C 0.38804(6) -0.1144(2) 0.35323(6) 0.0283(3) Uani 1 1 d .
H3A H 0.3943 -0.1612 0.3147 0.034 Uiso 1 1 calc R
C18 C 0.11169(6) 0.2835(2) 0.38604(6) 0.0300(3) Uani 1 1 d .
H18A H 0.1059 0.2041 0.4218 0.036 Uiso 1 1 calc R
C13 C 0.12245(6) -0.3816(2) 0.54164(6) 0.0285(3) Uani 1 1 d .
C25 C 0.21463(6) 0.2210(2) 0.28590(6) 0.0277(3) Uani 1 1 d .
H25A H 0.2404 0.0781 0.3054 0.033 Uiso 1 1 calc R
C8 C 0.31411(6) -0.0338(2) 0.54121(6) 0.0290(3) Uani 1 1 d .
H8A H 0.3069 0.0168 0.5790 0.035 Uiso 1 1 calc R
C23 C 0.18577(6) 0.5484(2) 0.20669(6) 0.0306(3) Uani 1 1 d .
H23A H 0.1920 0.6298 0.1714 0.037 Uiso 1 1 calc R
C12 C 0.17052(6) -0.2508(2) 0.51828(6) 0.0276(3) Uani 1 1 d .
H12A H 0.1811 -0.0848 0.5396 0.033 Uiso 1 1 calc R
H12B H 0.1487 -0.2214 0.4710 0.033 Uiso 1 1 calc R
C11 C 0.23485(6) -0.3915(2) 0.53080(6) 0.0287(3) Uani 1 1 d .
H11A H 0.2571 -0.4221 0.5779 0.034 Uiso 1 1 calc R
H11B H 0.2249 -0.5565 0.5088 0.034 Uiso 1 1 calc R
C7 C 0.35634(6) 0.1025(2) 0.52162(6) 0.0288(3) Uani 1 1 d .
H7A H 0.3779 0.2453 0.5459 0.035 Uiso 1 1 calc R
C10 C 0.29081(6) -0.3147(2) 0.45153(6) 0.0258(3) Uani 1 1 d .
H10A H 0.2682 -0.4562 0.4274 0.031 Uiso 1 1 calc R
C22 C 0.14120(6) 0.6450(2) 0.23028(6) 0.0301(3) Uani 1 1 d .
H22A H 0.1172 0.7920 0.2112 0.036 Uiso 1 1 calc R
C19 C 0.15864(6) 0.1975(2) 0.36450(6) 0.0298(3) Uani 1 1 d .
H19A H 0.1849 0.0572 0.3852 0.036 Uiso 1 1 calc R
C28 C 0.38391(6) 0.2652(2) 0.19892(6) 0.0269(3) Uani 1 1 d .
C17 C 0.07169(6) 0.4903(2) 0.35542(6) 0.0274(3) Uani 1 1 d .
C4 C 0.34492(6) -0.2450(2) 0.37238(6) 0.0278(3) Uani 1 1 d .
H4A H 0.3217 -0.3832 0.3471 0.033 Uiso 1 1 calc R
C27 C 0.33348(6) 0.3749(2) 0.22292(6) 0.0277(3) Uani 1 1 d .
H27A H 0.3222 0.5463 0.2050 0.033 Uiso 1 1 calc R
H27B H 0.3536 0.3898 0.2707 0.033 Uiso 1 1 calc R
C26 C 0.27003(6) 0.2233(2) 0.20504(6) 0.0311(3) Uani 1 1 d .
H26A H 0.2480 0.2178 0.1572 0.037 Uiso 1 1 calc R
H26B H 0.2811 0.0490 0.2207 0.037 Uiso 1 1 calc R
C15 C 0.51192(6) 0.3798(2) 0.40689(6) 0.0323(3) Uani 1 1 d .
H15A H 0.4877 0.5268 0.4125 0.048 Uiso 1 1 calc R
H15B H 0.5428 0.4311 0.3866 0.048 Uiso 1 1 calc R
H15C H 0.5365 0.3043 0.4493 0.048 Uiso 1 1 calc R
C29 C 0.44251(6) 0.4270(3) 0.20711(7) 0.0351(3) Uani 1 1 d .
H29A H 0.4710 0.4351 0.2531 0.053 Uiso 1 1 calc R
H29B H 0.4276 0.5964 0.1911 0.053 Uiso 1 1 calc R
H29C H 0.4672 0.3554 0.1824 0.053 Uiso 1 1 calc R
C14 C 0.06243(6) -0.2333(3) 0.53705(7) 0.0354(3) Uani 1 1 d .
H14A H 0.0326 -0.2207 0.4915 0.053 Uiso 1 1 calc R
H14B H 0.0757 -0.0648 0.5547 0.053 Uiso 1 1 calc R
H14C H 0.0398 -0.3179 0.5620 0.053 Uiso 1 1 calc R
C30 C -0.02206(6) 0.7376(3) 0.34757(7) 0.0360(3) Uani 1 1 d .
H30A H 0.0001 0.9000 0.3514 0.054 Uiso 1 1 calc R
H30B H -0.0557 0.7493 0.3668 0.054 Uiso 1 1 calc R
H30C H -0.0430 0.6920 0.3017 0.054 Uiso 1 1 calc R

loop_
_atom_site_aniso_label
_atom_site_aniso_U_11
_atom_site_aniso_U_22
_atom_site_aniso_U_33
_atom_site_aniso_U_23
_atom_site_aniso_U_13
_atom_site_aniso_U_12
O2 0.0304(5) 0.0407(5) 0.0316(5) -0.0038(4) 0.0166(4) -0.0080(4)
O4 0.0300(5) 0.0442(5) 0.0350(5) 0.0051(4) 0.0171(4) 0.0097(4)
C20 0.0218(6) 0.0251(6) 0.0256(6) -0.0043(5) 0.0062(5) -0.0025(5)
C6 0.0225(6) 0.0250(6) 0.0234(6) 0.0026(5) 0.0075(5) 0.0030(5)
O1 0.0379(5) 0.0364(5) 0.0544(6) 0.0130(5) 0.0227(5) 0.0004(4)
C9 0.0235(6) 0.0260(6) 0.0270(6) 0.0062(5) 0.0093(5) 0.0043(5)
C16 0.0258(6) 0.0250(6) 0.0294(6) -0.0010(5) 0.0086(5) 0.0032(5)
C1 0.0263(6) 0.0254(6) 0.0260(6) -0.0019(5) 0.0086(5) -0.0019(5)
C21 0.0235(6) 0.0243(6) 0.0248(6) -0.0037(5) 0.0072(5) -0.0014(5)
C2 0.0228(6) 0.0294(6) 0.0264(6) 0.0037(5) 0.0102(5) 0.0023(5)
C5 0.0222(6) 0.0246(6) 0.0233(6) 0.0020(5) 0.0065(5) 0.0046(5)
O3 0.0378(5) 0.0343(5) 0.0473(6) -0.0094(4) 0.0221(5) 0.0012(4)
C24 0.0227(6) 0.0295(6) 0.0298(7) -0.0093(5) 0.0093(5) -0.0042(5)
C3 0.0284(6) 0.0341(7) 0.0244(6) -0.0029(5) 0.0121(5) 0.0020(5)
C18 0.0286(7) 0.0334(7) 0.0282(7) 0.0045(5) 0.0108(5) 0.0002(5)
C13 0.0279(7) 0.0315(7) 0.0255(6) -0.0005(5) 0.0094(5) -0.0020(5)
C25 0.0228(6) 0.0257(6) 0.0323(7) -0.0029(5) 0.0078(5) 0.0017(5)
C8 0.0311(7) 0.0338(7) 0.0236(6) -0.0006(5) 0.0121(5) 0.0008(5)
C23 0.0321(7) 0.0336(7) 0.0277(7) -0.0006(5) 0.0131(6) -0.0020(5)
C12 0.0275(7) 0.0283(6) 0.0279(6) 0.0028(5) 0.0112(5) 0.0008(5)
C11 0.0277(6) 0.0292(6) 0.0303(7) 0.0054(5) 0.0122(5) 0.0011(5)
C7 0.0314(7) 0.0294(6) 0.0255(6) -0.0040(5) 0.0105(5) -0.0043(5)
C10 0.0232(6) 0.0238(6) 0.0280(6) 0.0003(5) 0.0068(5) 0.0001(5)
C22 0.0311(7) 0.0278(6) 0.0309(7) 0.0017(5) 0.0108(6) 0.0030(5)
C19 0.0275(7) 0.0276(6) 0.0318(7) 0.0044(5) 0.0082(6) 0.0034(5)
C28 0.0279(7) 0.0299(6) 0.0222(6) 0.0016(5) 0.0084(5) 0.0033(5)
C17 0.0238(6) 0.0307(6) 0.0282(6) -0.0044(5) 0.0103(5) -0.0007(5)
C4 0.0277(7) 0.0282(6) 0.0274(6) -0.0049(5) 0.0099(5) -0.0003(5)
C27 0.0275(6) 0.0292(6) 0.0268(6) -0.0043(5) 0.0108(5) 0.0002(5)
C26 0.0284(7) 0.0334(7) 0.0331(7) -0.0094(6) 0.0135(6) -0.0016(5)
C15 0.0277(7) 0.0350(7) 0.0353(7) -0.0002(6) 0.0131(6) -0.0042(6)
C29 0.0296(7) 0.0387(7) 0.0394(8) 0.0018(6) 0.0156(6) 0.0001(6)
C14 0.0290(7) 0.0406(8) 0.0396(8) -0.0019(6) 0.0163(6) 0.0003(6)
C30 0.0288(7) 0.0382(7) 0.0438(8) 0.0002(6) 0.0167(6) 0.0076(6)

loop_
_atom_type_symbol
_atom_type_description
_atom_type_scat_dispersion_real
_atom_type_scat_dispersion_imag
_atom_type_scat_source
C C 0.0033 0.0016 'International Tables Vol C Tables 4.2.6.8 and 6.1.1.4'
H H 0.0000 0.0000 'International Tables Vol C Tables 4.2.6.8 and 6.1.1.4'
O O 0.0106 0.0060 'International Tables Vol C Tables 4.2.6.8 and 6.1.1.4'

loop_
_geom_angle_atom_site_label_1
_geom_angle_atom_site_label_2
_geom_angle_atom_site_label_3
_geom_angle
C2 O2 C15 117.29(10)
C17 O4 C30 116.90(10)
C25 C20 C19 122.15(12)
C25 C20 C21 119.41(11)
C19 C20 C21 118.42(11)
C5 C6 C7 118.20(11)
C5 C6 C1 119.74(11)
C7 C6 C1 122.06(11)
C10 C9 C8 118.12(11)
C10 C9 C11 122.23(11)
C8 C9 C11 119.64(11)
C17 C16 C21 119.99(11)
C2 C1 C6 120.09(11)
C20 C21 C22 117.90(11)
C20 C21 C16 119.62(11)
C22 C21 C16 122.45(11)
C1 C2 O2 125.29(11)
C1 C2 C3 120.43(11)
O2 C2 C3 114.28(11)
C6 C5 C10 119.50(11)
C6 C5 C4 118.17(11)
C10 C5 C4 122.33(11)
C25 C24 C23 118.18(11)
C25 C24 C26 121.23(12)
C23 C24 C26 120.59(12)
C4 C3 C2 120.38(12)
C19 C18 C17 120.30(12)
O1 C13 C14 122.05(12)
O1 C13 C12 121.99(12)
C14 C13 C12 115.96(12)
C24 C25 C20 121.83(12)
C7 C8 C9 121.93(12)
C22 C23 C24 121.70(12)
C13 C12 C11 115.12(11)
C9 C11 C12 112.09(11)
C8 C7 C6 120.57(12)
C9 C10 C5 121.65(11)
C23 C22 C21 120.92(12)
C18 C19 C20 120.92(12)
O3 C28 C29 122.13(12)
O3 C28 C27 121.87(12)
C29 C28 C27 115.99(11)
C16 C17 O4 125.53(11)
C16 C17 C18 120.67(12)
O4 C17 C18 113.80(11)
C3 C4 C5 121.15(12)
C28 C27 C26 114.60(11)
C24 C26 C27 112.81(11)

loop_
_geom_bond_atom_site_label_1
_geom_bond_atom_site_label_2
_geom_bond_distance
O2 C2 1.3737(15)
O2 C15 1.4262(16)
O4 C17 1.3744(16)
O4 C30 1.4283(16)
C20 C25 1.4172(18)
C20 C19 1.4197(18)
C20 C21 1.4199(18)
C6 C5 1.4171(18)
C6 C7 1.4180(18)
C6 C1 1.4231(18)
O1 C13 1.2148(17)
C9 C10 1.3736(18)
C9 C8 1.4141(18)
C9 C11 1.5105(17)
C16 C17 1.3658(18)
C16 C21 1.4219(18)
C1 C2 1.3678(18)
C21 C22 1.4200(18)
C2 C3 1.4133(18)
C5 C10 1.4175(17)
C5 C4 1.4225(18)
O3 C28 1.2125(16)
C24 C25 1.3741(19)
C24 C23 1.4121(19)
C24 C26 1.5111(18)
C3 C4 1.3618(18)
C18 C19 1.3641(18)
C18 C17 1.4135(18)
C13 C14 1.5026(19)
C13 C12 1.5059(18)
C8 C7 1.3676(18)
C23 C22 1.3682(18)
C12 C11 1.5253(19)
C28 C29 1.4984(19)
C28 C27 1.5108(18)
C27 C26 1.5244(19)
